data_7238397
loop_
_publ_author_name
'Mobin, Shaikh M.'
'Srivastava, Ashwini K.'
'Mathur, Pradeep'
'Lahiri, Goutam Kumar'

_publ_section_title
;
 Varying structural motifs in oxyanions (NO3&#x2212;, CO32&#x2212;) and
 phenoxyacetate (PhOAc&#x2212;) bridged coordination polymers derived from
 alkoxo-bridged dicopper building blocks with {Cu2O2} core
;
_journal_issue 5
_journal_name_full 'RSC Advances'
_journal_page_first 893
_journal_paper_doi 10.1039/c1ra00155h
_journal_volume 1
_journal_year 2011
_chemical_formula_sum 'C15 H24 Cu2 N2 O9'
_chemical_formula_weight 503.44
_space_group_IT_number 15
_space_group_name_Hall '-C 2yc'
_space_group_name_H-M_alt 'C 1 2/c 1'
_symmetry_cell_setting monoclinic
_symmetry_space_group_name_H-M 'C 1 2/c 1'
_atom_sites_solution_hydrogens geom
_atom_sites_solution_primary direct
_atom_sites_solution_secondary difmap
_audit_creation_method SHELXL-97
_cell_angle_alpha 90.00
_cell_angle_beta 104.807(4)
_cell_angle_gamma 90.00
_cell_formula_units_Z 4
_cell_length_a 18.0701(7)
_cell_length_b 6.6051(3)
_cell_length_c 15.6456(7)
_cell_measurement_reflns_used 3266
_cell_measurement_temperature 150(2)
_cell_measurement_theta_max 32.4176
_cell_measurement_theta_min 2.9674
_cell_volume 1805.37(14)
_computing_cell_refinement 'CrysAlis RED, Oxford Diffraction Ltd.,'
_computing_data_collection 'CrysAlis CCD, Oxford Diffraction Ltd.,'
_computing_data_reduction 'CrysAlis RED, Oxford Diffraction Ltd.,'
_computing_molecular_graphics Ortep3
_computing_publication_material Shelx97
_computing_structure_refinement 'SHELXL-97 (Sheldrick, 1997)'
_computing_structure_solution 'SHELXS-97 (Sheldrick, 1997)'
_diffrn_ambient_temperature 150(2)
_diffrn_detector_area_resol_mean 15.9948
_diffrn_measured_fraction_theta_full 0.999
_diffrn_measured_fraction_theta_max 0.999
_diffrn_measurement_device_type 'OXFORD DIFFRACTION XCALIBUR-S'
_diffrn_measurement_method \w/q-scan
_diffrn_radiation_monochromator graphite
_diffrn_radiation_source 'Enhance (Mo) X-ray Source'
_diffrn_radiation_type MoK\a
_diffrn_radiation_wavelength 0.71073
_diffrn_reflns_av_R_equivalents 0.0478
_diffrn_reflns_av_sigmaI/netI 0.0420
_diffrn_reflns_limit_h_max 21
_diffrn_reflns_limit_h_min -21
_diffrn_reflns_limit_k_max 7
_diffrn_reflns_limit_k_min -7
_diffrn_reflns_limit_l_max 18
_diffrn_reflns_limit_l_min -18
_diffrn_reflns_number 7817
_diffrn_reflns_theta_full 25.00
_diffrn_reflns_theta_max 25.00
_diffrn_reflns_theta_min 3.08
_exptl_absorpt_coefficient_mu 2.410
_exptl_absorpt_correction_T_max 0.9312
_exptl_absorpt_correction_T_min 0.6315
_exptl_absorpt_correction_type multi-scan
_exptl_absorpt_process_details
;
CrysAlis RED, Oxford Diffraction Ltd.,
Version 1.171.31.7 (release 18-10-2006 CrysAlis171 .NET)
(compiled Oct 18 2006,16:28:17)
Empirical absorption correction using spherical harmonics,
implemented in SCALE3 ABSPACK scaling algorithm.
;
_exptl_crystal_colour blue
_exptl_crystal_density_diffrn 1.852
_exptl_crystal_density_method 'not measured'
_exptl_crystal_description thin-plate
_exptl_crystal_F_000 1032
_exptl_crystal_size_max 0.21
_exptl_crystal_size_mid 0.11
_exptl_crystal_size_min 0.03
_refine_diff_density_max 2.615
_refine_diff_density_min -0.462
_refine_diff_density_rms 0.113
_refine_ls_extinction_method none
_refine_ls_goodness_of_fit_ref 0.985
_refine_ls_hydrogen_treatment mixed
_refine_ls_matrix_type full
_refine_ls_number_parameters 144
_refine_ls_number_reflns 1595
_refine_ls_number_restraints 0
_refine_ls_restrained_S_all 0.985
_refine_ls_R_factor_all 0.0546
_refine_ls_R_factor_gt 0.0412
_refine_ls_shift/su_max 0.000
_refine_ls_shift/su_mean 0.000
_refine_ls_structure_factor_coef Fsqd
_refine_ls_weighting_details 'calc w=1/[\s^2^(Fo^2^)+(0.0654P)^2^+0.0000P] where P=(Fo^2^+2Fc^2^)/3'
_refine_ls_weighting_scheme calc
_refine_ls_wR_factor_gt 0.0913
_refine_ls_wR_factor_ref 0.0972
_reflns_number_gt 1278
_reflns_number_total 1595
_reflns_threshold_expression >2sigma(I)
_cod_data_source_file c1ra00155h.txt
_cod_data_source_block 3
_cod_depositor_comments
;
The following automatic conversions were performed:

data item '_symmetry_cell_setting' value 'Monoclinic' was changed to
'monoclinic' in accordance with the
/home/saulius/struct/COD-crude-data/automatic-downloads/DataCite-retrospective/RSC/depositions/lib/dictionaries/cif_core.dic
dictionary named 'cif_core.dic' version 2.4.2 last updated on
2011-04-26.

Automatic conversion script
Id: cif_fix_values 6909 2019-04-08 15:41:33Z antanas 
;
_cod_original_cell_volume 1805.37(13)
_cod_original_sg_symbol_H-M 'C 2/c'
_cod_database_code 7238397

loop_
_symmetry_equiv_pos_as_xyz
'x, y, z'
'-x, y, -z+1/2'
'x+1/2, y+1/2, z'
'-x+1/2, y+1/2, -z+1/2'
'-x, -y, -z'
'x, -y, z-1/2'
'-x+1/2, -y+1/2, -z'
'x+1/2, -y+1/2, z-1/2'

loop_
_atom_site_label
_atom_site_type_symbol
_atom_site_fract_x
_atom_site_fract_y
_atom_site_fract_z
_atom_site_U_iso_or_equiv
_atom_site_adp_type
_atom_site_occupancy
_atom_site_symmetry_multiplicity
_atom_site_calc_flag
_atom_site_refinement_flags
Cu1 Cu 0.54885(2) 0.06527(7) 0.09077(3) 0.01131(19) Uani 1 1 d .
O1 O 0.55518(14) -0.0658(4) -0.01651(19) 0.0164(6) Uani 1 1 d .
O2 O 0.52292(14) 0.1966(4) 0.19119(18) 0.0117(6) Uani 1 1 d .
O3 O 0.5000 -0.0993(6) 0.2500 0.0174(9) Uani 1 2 d S
N1 N 0.66026(18) 0.0135(5) 0.1504(2) 0.0113(7) Uani 1 1 d .
C1 C 0.6836(2) -0.0022(6) 0.2388(3) 0.0135(9) Uani 1 1 d .
H1 H 0.6457 -0.0077 0.2712 0.016 Uiso 1 1 calc R
C2 C 0.7593(2) -0.0106(6) 0.2850(3) 0.0163(9) Uani 1 1 d .
H2 H 0.7732 -0.0206 0.3476 0.020 Uiso 1 1 calc R
C3 C 0.8144(2) -0.0044(6) 0.2386(3) 0.0172(10) Uani 1 1 d .
H3 H 0.8672 -0.0080 0.2687 0.021 Uiso 1 1 calc R
C4 C 0.7915(2) 0.0072(6) 0.1479(3) 0.0160(9) Uani 1 1 d .
H4 H 0.8288 0.0103 0.1147 0.019 Uiso 1 1 calc R
C5 C 0.7142(2) 0.0144(6) 0.1044(3) 0.0100(8) Uani 1 1 d .
C6 C 0.6882(2) 0.0224(6) 0.0051(3) 0.0136(9) Uani 1 1 d .
H6A H 0.7326 -0.0054 -0.0194 0.016 Uiso 1 1 calc R
H6B H 0.6698 0.1608 -0.0132 0.016 Uiso 1 1 calc R
C7 C 0.6253(2) -0.1271(6) -0.0336(3) 0.0162(9) Uani 1 1 d .
H7A H 0.6188 -0.1373 -0.0982 0.019 Uiso 1 1 calc R
H7B H 0.6397 -0.2625 -0.0074 0.019 Uiso 1 1 calc R
C8 C 0.5000 0.0931(8) 0.2500 0.0072(11) Uani 1 2 d S
O111 O 0.58807(18) 0.3974(5) 0.0482(2) 0.0208(7) Uani 1 1 d .
O222 O 0.48165(18) 0.5858(5) 0.1315(2) 0.0231(7) Uani 1 1 d .
H111 H 0.489(3) 0.479(8) 0.154(3) 0.017(14) Uiso 1 1 d .
H333 H 0.570(3) 0.416(7) -0.007(4) 0.021(13) Uiso 1 1 d .
H222 H 0.495(3) 0.704(10) 0.170(4) 0.061(19) Uiso 1 1 d .
H444 H 0.576(5) 0.514(12) 0.058(6) 0.09(3) Uiso 1 1 d .

loop_
_atom_site_aniso_label
_atom_site_aniso_U_11
_atom_site_aniso_U_22
_atom_site_aniso_U_33
_atom_site_aniso_U_23
_atom_site_aniso_U_13
_atom_site_aniso_U_12
Cu1 0.0095(3) 0.0160(3) 0.0084(3) -0.0018(2) 0.00241(18) 0.0007(2)
O1 0.0091(13) 0.0237(16) 0.0160(16) -0.0072(13) 0.0026(11) 0.0019(12)
O2 0.0122(12) 0.0129(15) 0.0114(15) 0.0016(12) 0.0056(11) -0.0003(11)
O3 0.027(2) 0.012(2) 0.016(2) 0.000 0.0107(18) 0.000
N1 0.0127(16) 0.0123(17) 0.0094(18) 0.0003(13) 0.0036(14) 0.0004(13)
C1 0.014(2) 0.014(2) 0.013(2) -0.0007(17) 0.0066(17) 0.0032(15)
C2 0.022(2) 0.016(2) 0.009(2) 0.0011(17) 0.0008(18) 0.0038(17)
C3 0.013(2) 0.015(2) 0.021(3) 0.0004(18) -0.0005(18) 0.0034(16)
C4 0.0113(19) 0.018(2) 0.020(2) -0.0007(18) 0.0054(17) 0.0011(16)
C5 0.0112(18) 0.0066(19) 0.013(2) -0.0009(16) 0.0036(16) -0.0010(15)
C6 0.0112(19) 0.018(2) 0.014(2) 0.0006(17) 0.0056(16) 0.0012(16)
C7 0.0143(19) 0.020(2) 0.015(2) -0.0035(18) 0.0045(17) 0.0018(17)
C8 0.006(2) 0.009(3) 0.004(3) 0.000 -0.004(2) 0.000
O111 0.0233(16) 0.021(2) 0.0154(19) 0.0017(14) 0.0009(13) 0.0007(13)
O222 0.0363(19) 0.0134(18) 0.0178(18) 0.0022(15) 0.0038(14) 0.0046(15)

loop_
_atom_type_symbol
_atom_type_description
_atom_type_scat_dispersion_real
_atom_type_scat_dispersion_imag
_atom_type_scat_source
C C 0.0033 0.0016 'International Tables Vol C Tables 4.2.6.8 and 6.1.1.4'
H H 0.0000 0.0000 'International Tables Vol C Tables 4.2.6.8 and 6.1.1.4'
N N 0.0061 0.0033 'International Tables Vol C Tables 4.2.6.8 and 6.1.1.4'
O O 0.0106 0.0060 'International Tables Vol C Tables 4.2.6.8 and 6.1.1.4'
Cu Cu 0.3201 1.2651 'International Tables Vol C Tables 4.2.6.8 and 6.1.1.4'

loop_
_geom_angle_atom_site_label_1
_geom_angle_atom_site_label_2
_geom_angle_atom_site_label_3
_geom_angle
_geom_angle_site_symmetry_1
_geom_angle_site_symmetry_3
O1 Cu1 O1 75.06(12) . 5_655
O1 Cu1 O2 169.89(10) . .
O1 Cu1 O2 94.93(11) 5_655 .
O1 Cu1 N1 93.01(12) . .
O1 Cu1 N1 167.23(13) 5_655 .
O2 Cu1 N1 96.85(12) . .
C7 O1 Cu1 123.3(2) . .
C7 O1 Cu1 131.5(3) . 5_655
Cu1 O1 Cu1 104.94(12) . 5_655
C8 O2 Cu1 121.5(3) . .
C1 N1 C5 118.0(3) . .
C1 N1 Cu1 120.1(3) . .
C5 N1 Cu1 121.5(3) . .
N1 C1 C2 123.5(4) . .
N1 C1 H1 118.3 . .
C2 C1 H1 118.3 . .
C3 C2 C1 118.7(4) . .
C3 C2 H2 120.7 . .
C1 C2 H2 120.7 . .
C2 C3 C4 118.7(4) . .
C2 C3 H3 120.7 . .
C4 C3 H3 120.7 . .
C3 C4 C5 120.4(4) . .
C3 C4 H4 119.8 . .
C5 C4 H4 119.8 . .
N1 C5 C4 120.7(4) . .
N1 C5 C6 118.3(3) . .
C4 C5 C6 121.0(4) . .
C5 C6 C7 113.2(3) . .
C5 C6 H6A 108.9 . .
C7 C6 H6A 108.9 . .
C5 C6 H6B 108.9 . .
C7 C6 H6B 108.9 . .
H6A C6 H6B 107.7 . .
O1 C7 C6 110.8(3) . .
O1 C7 H7A 109.5 . .
C6 C7 H7A 109.5 . .
O1 C7 H7B 109.5 . .
C6 C7 H7B 109.5 . .
H7A C7 H7B 108.1 . .
O3 C8 O2 121.8(2) . 2_655
O3 C8 O2 121.8(2) . .
O2 C8 O2 116.3(5) 2_655 .
H333 O111 H444 90(6) . .
H111 O222 H222 118(5) . .

loop_
_geom_bond_atom_site_label_1
_geom_bond_atom_site_label_2
_geom_bond_distance
_geom_bond_site_symmetry_2
Cu1 O1 1.918(3) .
Cu1 O1 1.941(3) 5_655
Cu1 O2 1.954(3) .
Cu1 N1 2.020(3) .
O1 C7 1.419(5) .
O1 Cu1 1.941(3) 5_655
O2 C8 1.296(4) .
O3 C8 1.271(6) .
N1 C1 1.344(5) .
N1 C5 1.351(5) .
C1 C2 1.375(6) .
C1 H1 0.9500 .
C2 C3 1.374(6) .
C2 H2 0.9500 .
C3 C4 1.376(6) .
C3 H3 0.9500 .
C4 C5 1.391(5) .
C4 H4 0.9500 .
C5 C6 1.504(6) .
C6 C7 1.511(6) .
C6 H6A 0.9900 .
C6 H6B 0.9900 .
C7 H7A 0.9900 .
C7 H7B 0.9900 .
C8 O2 1.296(4) 2_655
O111 H333 0.86(5) .
O111 H444 0.82(8) .
O222 H111 0.78(5) .
O222 H222 0.98(7) .

loop_
_geom_torsion_atom_site_label_1
_geom_torsion_atom_site_label_2
_geom_torsion_atom_site_label_3
_geom_torsion_atom_site_label_4
_geom_torsion
_geom_torsion_site_symmetry_1
_geom_torsion_site_symmetry_4
O1 Cu1 O1 C7 175.0(4) 5_655 .
O2 Cu1 O1 C7 -177.0(6) . .
N1 Cu1 O1 C7 -9.6(3) . .
O1 Cu1 O1 Cu1 0.0 5_655 5_655
O2 Cu1 O1 Cu1 8.0(8) . 5_655
N1 Cu1 O1 Cu1 175.38(15) . 5_655
O1 Cu1 O2 C8 78.5(7) . .
O1 Cu1 O2 C8 86.3(2) 5_655 .
N1 Cu1 O2 C8 -88.8(2) . .
O1 Cu1 N1 C1 -152.6(3) . .
O1 Cu1 N1 C1 -132.0(6) 5_655 .
O2 Cu1 N1 C1 25.1(3) . .
O1 Cu1 N1 C5 34.2(3) . .
O1 Cu1 N1 C5 54.9(7) 5_655 .
O2 Cu1 N1 C5 -148.0(3) . .
C5 N1 C1 C2 2.2(6) . .
Cu1 N1 C1 C2 -171.2(3) . .
N1 C1 C2 C3 -0.5(6) . .
C1 C2 C3 C4 -0.9(6) . .
C2 C3 C4 C5 0.6(6) . .
C1 N1 C5 C4 -2.4(6) . .
Cu1 N1 C5 C4 170.8(3) . .
C1 N1 C5 C6 177.3(4) . .
Cu1 N1 C5 C6 -9.5(5) . .
C3 C4 C5 N1 1.1(6) . .
C3 C4 C5 C6 -178.6(4) . .
N1 C5 C6 C7 -47.4(5) . .
C4 C5 C6 C7 132.3(4) . .
Cu1 O1 C7 C6 -35.8(5) . .
Cu1 O1 C7 C6 137.7(3) 5_655 .
C5 C6 C7 O1 71.9(4) . .
Cu1 O2 C8 O3 6.6(2) . .
Cu1 O2 C8 O2 -173.4(2) . 2_655
